data_7108104
loop_
_publ_author_name
'Paul D. Zeits'
'Tobias Fiedler'
'John A. Gladysz'

_publ_section_title
;
 Ring opening metathesis polymerization of an eta ^4^-benzene complex: a
 direct synthesis of a polyacetylene with a regular pattern of pi bound
 metal fragments
;
_journal_name_full Chem.Commun.
_journal_page_first 7925
_journal_paper_doi 10.1039/c2cc32150e
_journal_volume 48
_journal_year 2012
_chemical_formula_sum 'C16 H21 Ir'
_chemical_formula_weight 405.53
_chemical_name_systematic
;
?
;
_space_group_IT_number 2
_symmetry_cell_setting triclinic
_symmetry_space_group_name_Hall '-P 1'
_symmetry_space_group_name_H-M 'P -1'
_atom_sites_solution_hydrogens geom
_atom_sites_solution_primary direct
_atom_sites_solution_secondary difmap
_audit_creation_method SHELXL-97
_cell_angle_alpha 87.652(4)
_cell_angle_beta 88.522(4)
_cell_angle_gamma 79.837(4)
_cell_formula_units_Z 4
_cell_length_a 8.371(3)
_cell_length_b 11.414(4)
_cell_length_c 14.760(5)
_cell_measurement_reflns_used 7386
_cell_measurement_temperature 296(2)
_cell_measurement_theta_max 27.95
_cell_measurement_theta_min 2.47
_cell_volume 1386.7(8)
_computing_cell_refinement 'Bruker SAINT'
_computing_data_collection 'Bruker APEX2'
_computing_data_reduction 'Bruker SAINT'
_computing_molecular_graphics 'Bruker SHELXTL'
_computing_publication_material 'Bruker SHELXTL'
_computing_structure_refinement 'SHELXL-97 (Sheldrick, 1997)'
_computing_structure_solution 'SHELXS-97 (Sheldrick, 1990)'
_diffrn_ambient_temperature 296(2)
_diffrn_measured_fraction_theta_full 0.978
_diffrn_measured_fraction_theta_max 0.978
_diffrn_measurement_device_type 'Bruker APEX-II CCD'
_diffrn_measurement_method '\f and \w scans'
_diffrn_radiation_monochromator graphite
_diffrn_radiation_source 'fine-focus sealed tube'
_diffrn_radiation_type MoK\a
_diffrn_radiation_wavelength 0.71073
_diffrn_reflns_av_R_equivalents 0.0476
_diffrn_reflns_av_sigmaI/netI 0.0604
_diffrn_reflns_limit_h_max 10
_diffrn_reflns_limit_h_min -11
_diffrn_reflns_limit_k_max 15
_diffrn_reflns_limit_k_min -14
_diffrn_reflns_limit_l_max 19
_diffrn_reflns_limit_l_min -19
_diffrn_reflns_number 16005
_diffrn_reflns_theta_full 27.97
_diffrn_reflns_theta_max 27.97
_diffrn_reflns_theta_min 1.81
_diffrn_standards_number 0
_exptl_absorpt_coefficient_mu 9.604
_exptl_absorpt_correction_T_max 0.4786
_exptl_absorpt_correction_T_min 0.1073
_exptl_absorpt_correction_type multi-scan
_exptl_absorpt_process_details sadabs
_exptl_crystal_colour yellow
_exptl_crystal_density_diffrn 1.942
_exptl_crystal_density_method 'not measured'
_exptl_crystal_description plate
_exptl_crystal_F_000 776
_exptl_crystal_size_max 0.42
_exptl_crystal_size_mid 0.34
_exptl_crystal_size_min 0.09
_refine_diff_density_max 2.679
_refine_diff_density_min -2.643
_refine_diff_density_rms 0.242
_refine_ls_extinction_method none
_refine_ls_goodness_of_fit_ref 1.045
_refine_ls_hydrogen_treatment constr
_refine_ls_matrix_type full
_refine_ls_number_parameters 317
_refine_ls_number_reflns 6511
_refine_ls_number_restraints 0
_refine_ls_restrained_S_all 1.045
_refine_ls_R_factor_all 0.0445
_refine_ls_R_factor_gt 0.0342
_refine_ls_shift/su_max 0.001
_refine_ls_shift/su_mean 0.000
_refine_ls_structure_factor_coef Fsqd
_refine_ls_weighting_details 'calc w=1/[\s^2^(Fo^2^)+(0.0497P)^2^+0.0000P] where P=(Fo^2^+2Fc^2^)/3'
_refine_ls_weighting_scheme calc
_refine_ls_wR_factor_gt 0.0855
_refine_ls_wR_factor_ref 0.0981
_reflns_number_gt 5287
_reflns_number_total 6511
_reflns_threshold_expression >2sigma(I)
_cod_data_source_file c2cc32150e.txt
_cod_data_source_block pdz12_0m
_cod_original_cell_volume 1386.8(8)
_cod_original_sg_symbol_H-M P-1
_cod_database_code 7108104

loop_
_symmetry_equiv_pos_as_xyz
'x, y, z'
'-x, -y, -z'

loop_
_atom_site_label
_atom_site_type_symbol
_atom_site_fract_x
_atom_site_fract_y
_atom_site_fract_z
_atom_site_U_iso_or_equiv
_atom_site_adp_type
_atom_site_occupancy
_atom_site_symmetry_multiplicity
_atom_site_calc_flag
_atom_site_refinement_flags
Ir1 Ir 0.38286(2) 0.71906(2) 0.104515(15) 0.01593(8) Uani 1 1 d .
Ir2 Ir 0.25909(2) 0.71907(2) 0.603247(15) 0.01471(8) Uani 1 1 d .
C1 C 0.5736(7) 0.6282(6) 0.1903(4) 0.0218(13) Uani 1 1 d .
H1 H 0.4980 0.6139 0.2348 0.026 Uiso 1 1 calc R
C2 C 0.5809(7) 0.5751(6) 0.1022(5) 0.0231(14) Uani 1 1 d .
H2 H 0.5755 0.4956 0.0941 0.028 Uiso 1 1 calc R
C3 C 0.5971(7) 0.6582(6) 0.0301(4) 0.0223(13) Uani 1 1 d .
H3 H 0.6021 0.6390 -0.0306 0.027 Uiso 1 1 calc R
C4 C 0.6050(7) 0.7761(6) 0.0604(4) 0.0220(13) Uani 1 1 d .
H4 H 0.5469 0.8442 0.0322 0.026 Uiso 1 1 calc R
C5 C 0.7103(7) 0.7831(6) 0.1388(5) 0.0251(15) Uani 1 1 d .
H5 H 0.7816 0.8368 0.1404 0.030 Uiso 1 1 calc R
C6 C 0.6934(7) 0.7066(6) 0.2055(4) 0.0246(14) Uani 1 1 d .
H6 H 0.7523 0.7018 0.2586 0.030 Uiso 1 1 calc R
C7 C 0.1575(7) 0.7512(6) 0.1868(4) 0.0241(14) Uani 1 1 d .
C8 C 0.1281(7) 0.6788(6) 0.1144(4) 0.0193(13) Uani 1 1 d .
C9 C 0.1438(6) 0.7430(6) 0.0302(4) 0.0179(12) Uani 1 1 d .
C10 C 0.1861(7) 0.8542(6) 0.0508(4) 0.0192(13) Uani 1 1 d .
C11 C 0.1920(7) 0.8642(6) 0.1476(5) 0.0221(14) Uani 1 1 d .
C12 C 0.1341(9) 0.7239(7) 0.2862(5) 0.0319(16) Uani 1 1 d .
H12A H 0.0253 0.7572 0.3047 0.048 Uiso 1 1 calc R
H12B H 0.2097 0.7579 0.3202 0.048 Uiso 1 1 calc R
H12C H 0.1524 0.6392 0.2973 0.048 Uiso 1 1 calc R
C13 C 0.0799(8) 0.5589(6) 0.1238(5) 0.0322(17) Uani 1 1 d .
H13A H 0.1286 0.5172 0.1768 0.048 Uiso 1 1 calc R
H13B H 0.1163 0.5144 0.0712 0.048 Uiso 1 1 calc R
H13C H -0.0361 0.5681 0.1296 0.048 Uiso 1 1 calc R
C14 C 0.1050(8) 0.7076(8) -0.0617(5) 0.0347(18) Uani 1 1 d .
H14A H 0.1281 0.6223 -0.0646 0.052 Uiso 1 1 calc R
H14B H 0.1697 0.7420 -0.1066 0.052 Uiso 1 1 calc R
H14C H -0.0080 0.7355 -0.0732 0.052 Uiso 1 1 calc R
C15 C 0.2138(9) 0.9519(7) -0.0168(5) 0.0365(18) Uani 1 1 d .
H15A H 0.2695 1.0066 0.0119 0.055 Uiso 1 1 calc R
H15B H 0.1111 0.9935 -0.0383 0.055 Uiso 1 1 calc R
H15C H 0.2783 0.9177 -0.0670 0.055 Uiso 1 1 calc R
C16 C 0.2145(9) 0.9691(7) 0.1990(6) 0.0389(19) Uani 1 1 d .
H16A H 0.2790 1.0161 0.1633 0.058 Uiso 1 1 calc R
H16B H 0.2685 0.9427 0.2546 0.058 Uiso 1 1 calc R
H16C H 0.1105 1.0165 0.2122 0.058 Uiso 1 1 calc R
C17 C 0.1182(7) 0.6344(6) 0.7000(4) 0.0188(12) Uani 1 1 d .
H17 H 0.2004 0.6267 0.7422 0.023 Uiso 1 1 calc R
C18 C 0.1384(7) 0.5707(6) 0.6151(4) 0.0207(13) Uani 1 1 d .
H18 H 0.1858 0.4909 0.6116 0.025 Uiso 1 1 calc R
C19 C 0.0791(7) 0.6424(6) 0.5399(4) 0.0195(13) Uani 1 1 d .
H19 H 0.0833 0.6153 0.4811 0.023 Uiso 1 1 calc R
C20 C 0.0089(7) 0.7659(6) 0.5637(5) 0.0213(13) Uani 1 1 d .
H20 H 0.0320 0.8312 0.5293 0.026 Uiso 1 1 calc R
C21 C -0.0992(7) 0.7810(6) 0.6446(5) 0.0227(14) Uani 1 1 d .
H21 H -0.1975 0.8337 0.6458 0.027 Uiso 1 1 calc R
C22 C -0.0436(7) 0.7130(6) 0.7146(4) 0.0208(13) Uani 1 1 d .
H22 H -0.1005 0.7133 0.7696 0.025 Uiso 1 1 calc R
C23 C 0.4681(7) 0.7543(6) 0.6774(4) 0.0200(13) Uani 1 1 d .
C24 C 0.5350(7) 0.6899(6) 0.5990(4) 0.0174(13) Uani 1 1 d .
C25 C 0.4811(7) 0.7562(6) 0.5211(4) 0.0179(13) Uani 1 1 d .
C26 C 0.3783(7) 0.8640(6) 0.5471(4) 0.0206(13) Uani 1 1 d .
C27 C 0.3737(7) 0.8650(6) 0.6459(4) 0.0201(13) Uani 1 1 d .
C28 C 0.5074(8) 0.7186(7) 0.7734(4) 0.0267(15) Uani 1 1 d .
H28A H 0.5958 0.7550 0.7917 0.040 Uiso 1 1 calc R
H28B H 0.5378 0.6335 0.7791 0.040 Uiso 1 1 calc R
H28C H 0.4140 0.7441 0.8114 0.040 Uiso 1 1 calc R
C29 C 0.6473(7) 0.5694(6) 0.6012(5) 0.0244(14) Uani 1 1 d .
H29A H 0.6329 0.5279 0.5476 0.037 Uiso 1 1 calc R
H29B H 0.6220 0.5234 0.6539 0.037 Uiso 1 1 calc R
H29C H 0.7580 0.5810 0.6036 0.037 Uiso 1 1 calc R
C30 C 0.5342(8) 0.7271(7) 0.4251(4) 0.0279(15) Uani 1 1 d .
H30A H 0.6413 0.7444 0.4141 0.042 Uiso 1 1 calc R
H30B H 0.4601 0.7742 0.3838 0.042 Uiso 1 1 calc R
H30C H 0.5350 0.6441 0.4164 0.042 Uiso 1 1 calc R
C31 C 0.2987(8) 0.9626(6) 0.4859(5) 0.0305(16) Uani 1 1 d .
H31A H 0.3661 1.0224 0.4789 0.046 Uiso 1 1 calc R
H31B H 0.1954 0.9971 0.5116 0.046 Uiso 1 1 calc R
H31C H 0.2832 0.9321 0.4277 0.046 Uiso 1 1 calc R
C32 C 0.2972(9) 0.9653(6) 0.7027(5) 0.0339(17) Uani 1 1 d .
H32A H 0.2514 0.9342 0.7569 0.051 Uiso 1 1 calc R
H32B H 0.2131 1.0157 0.6692 0.051 Uiso 1 1 calc R
H32C H 0.3779 1.0108 0.7186 0.051 Uiso 1 1 calc R

loop_
_atom_site_aniso_label
_atom_site_aniso_U_11
_atom_site_aniso_U_22
_atom_site_aniso_U_33
_atom_site_aniso_U_23
_atom_site_aniso_U_13
_atom_site_aniso_U_12
Ir1 0.01212(12) 0.01463(14) 0.02091(14) 0.00019(10) 0.00052(9) -0.00231(9)
Ir2 0.01111(12) 0.01413(14) 0.01858(13) 0.00070(9) 0.00175(9) -0.00196(9)
C1 0.013(3) 0.026(4) 0.026(3) 0.005(3) 0.002(2) -0.003(2)
C2 0.012(3) 0.019(3) 0.036(4) -0.005(3) -0.002(3) 0.002(2)
C3 0.013(3) 0.028(4) 0.024(3) -0.005(3) 0.002(2) 0.003(2)
C4 0.015(3) 0.024(4) 0.026(3) 0.005(3) -0.002(2) -0.003(3)
C5 0.016(3) 0.024(4) 0.037(4) -0.003(3) 0.001(3) -0.006(3)
C6 0.015(3) 0.035(4) 0.023(3) -0.003(3) -0.001(2) 0.000(3)
C7 0.013(3) 0.032(4) 0.023(3) 0.003(3) 0.001(2) 0.006(3)
C8 0.008(3) 0.022(3) 0.029(3) -0.007(3) 0.004(2) -0.003(2)
C9 0.009(2) 0.019(3) 0.026(3) 0.002(3) -0.001(2) -0.002(2)
C10 0.015(3) 0.019(3) 0.023(3) 0.003(3) 0.001(2) -0.002(2)
C11 0.014(3) 0.020(3) 0.031(4) -0.003(3) -0.002(3) 0.002(2)
C12 0.030(4) 0.038(5) 0.024(4) 0.001(3) 0.003(3) 0.002(3)
C13 0.025(3) 0.018(4) 0.053(5) -0.003(3) 0.010(3) -0.003(3)
C14 0.023(3) 0.053(5) 0.030(4) -0.011(4) -0.004(3) -0.010(3)
C15 0.030(4) 0.026(4) 0.051(5) 0.018(3) 0.005(3) -0.003(3)
C16 0.033(4) 0.034(5) 0.052(5) -0.020(4) 0.002(4) -0.008(3)
C17 0.012(3) 0.021(3) 0.024(3) 0.005(3) 0.001(2) -0.003(2)
C18 0.015(3) 0.014(3) 0.034(4) -0.003(3) 0.003(3) -0.005(2)
C19 0.016(3) 0.022(3) 0.022(3) -0.005(3) 0.004(2) -0.007(2)
C20 0.017(3) 0.014(3) 0.032(4) 0.004(3) -0.003(3) -0.001(2)
C21 0.009(3) 0.022(4) 0.036(4) -0.007(3) 0.003(2) 0.002(2)
C22 0.017(3) 0.022(3) 0.024(3) -0.005(3) 0.005(2) -0.006(2)
C23 0.012(3) 0.028(4) 0.022(3) -0.004(3) 0.005(2) -0.009(3)
C24 0.011(3) 0.020(3) 0.022(3) 0.003(3) -0.001(2) -0.005(2)
C25 0.012(3) 0.023(3) 0.020(3) 0.001(3) 0.005(2) -0.009(2)
C26 0.014(3) 0.018(3) 0.029(3) 0.008(3) -0.002(2) -0.005(2)
C27 0.017(3) 0.018(3) 0.026(3) -0.006(3) 0.004(2) -0.004(2)
C28 0.023(3) 0.035(4) 0.022(3) 0.000(3) 0.002(3) -0.005(3)
C29 0.014(3) 0.025(4) 0.033(4) -0.002(3) 0.001(3) 0.000(3)
C30 0.021(3) 0.041(4) 0.022(3) -0.008(3) 0.004(3) -0.005(3)
C31 0.027(3) 0.025(4) 0.040(4) 0.006(3) -0.002(3) -0.006(3)
C32 0.033(4) 0.022(4) 0.047(5) -0.014(3) 0.011(3) -0.005(3)

loop_
_atom_type_symbol
_atom_type_description
_atom_type_scat_dispersion_real
_atom_type_scat_dispersion_imag
_atom_type_scat_source
C C 0.0033 0.0016 'International Tables Vol C Tables 4.2.6.8 and 6.1.1.4'
H H 0.0000 0.0000 'International Tables Vol C Tables 4.2.6.8 and 6.1.1.4'
Ir Ir -1.4442 7.9887 'International Tables Vol C Tables 4.2.6.8 and 6.1.1.4'

loop_
_geom_angle_atom_site_label_1
_geom_angle_atom_site_label_2
_geom_angle_atom_site_label_3
_geom_angle
C3 Ir1 C2 39.2(2)
C3 Ir1 C4 39.8(2)
C2 Ir1 C4 68.1(3)
C3 Ir1 C1 68.1(2)
C2 Ir1 C1 39.7(2)
C4 Ir1 C1 72.3(2)
C3 Ir1 C10 122.9(2)
C2 Ir1 C10 157.7(3)
C4 Ir1 C10 106.0(2)
C1 Ir1 C10 161.4(2)
C3 Ir1 C11 150.5(3)
C2 Ir1 C11 163.9(3)
C4 Ir1 C11 114.0(2)
C1 Ir1 C11 124.5(2)
C10 Ir1 C11 38.4(2)
C3 Ir1 C7 170.5(3)
C2 Ir1 C7 132.4(3)
C4 Ir1 C7 148.6(3)
C1 Ir1 C7 107.8(2)
C10 Ir1 C7 63.6(2)
C11 Ir1 C7 38.9(2)
C3 Ir1 C8 136.8(2)
C2 Ir1 C8 118.8(2)
C4 Ir1 C8 164.9(2)
C1 Ir1 C8 122.0(2)
C10 Ir1 C8 62.3(2)
C11 Ir1 C8 63.6(2)
C7 Ir1 C8 37.4(2)
C3 Ir1 C9 117.6(2)
C2 Ir1 C9 129.1(2)
C4 Ir1 C9 128.1(2)
C1 Ir1 C9 155.9(2)
C10 Ir1 C9 37.1(2)
C11 Ir1 C9 63.4(2)
C7 Ir1 C9 62.5(2)
C8 Ir1 C9 36.8(2)
C18 Ir2 C19 38.5(2)
C18 Ir2 C17 40.3(2)
C19 Ir2 C17 68.2(2)
C18 Ir2 C20 68.3(2)
C19 Ir2 C20 40.5(2)
C17 Ir2 C20 72.8(2)
C18 Ir2 C27 158.5(3)
C19 Ir2 C27 155.3(3)
C17 Ir2 C27 119.0(2)
C20 Ir2 C27 116.3(2)
C18 Ir2 C23 129.3(2)
C19 Ir2 C23 166.4(3)
C17 Ir2 C23 105.6(2)
C20 Ir2 C23 151.2(2)
C27 Ir2 C23 38.3(2)
C18 Ir2 C26 162.6(3)
C19 Ir2 C26 126.7(2)
C17 Ir2 C26 155.5(2)
C20 Ir2 C26 105.5(2)
C27 Ir2 C26 38.8(2)
C23 Ir2 C26 63.7(2)
C18 Ir2 C24 119.8(2)
C19 Ir2 C24 135.3(2)
C17 Ir2 C24 124.4(2)
C20 Ir2 C24 161.8(2)
C27 Ir2 C24 62.9(2)
C23 Ir2 C24 37.7(2)
C26 Ir2 C24 61.7(2)
C18 Ir2 C25 133.2(2)
C19 Ir2 C25 119.7(2)
C17 Ir2 C25 159.0(2)
C20 Ir2 C25 126.6(2)
C27 Ir2 C25 62.9(2)
C23 Ir2 C25 62.0(2)
C26 Ir2 C25 37.1(2)
C24 Ir2 C25 35.5(2)
C2 C1 C6 116.4(5)
C2 C1 Ir1 68.8(3)
C6 C1 Ir1 110.2(4)
C2 C1 H1 121.8
C6 C1 H1 121.8
Ir1 C1 H1 90.8
C3 C2 C1 112.4(6)
C3 C2 Ir1 69.8(3)
C1 C2 Ir1 71.5(3)
C3 C2 H2 123.8
C1 C2 H2 123.8
Ir1 C2 H2 126.5
C2 C3 C4 113.3(6)
C2 C3 Ir1 71.0(3)
C4 C3 Ir1 71.9(3)
C2 C3 H3 123.4
C4 C3 H3 123.4
Ir1 C3 H3 125.3
C3 C4 C5 116.8(6)
C3 C4 Ir1 68.3(3)
C5 C4 Ir1 110.8(4)
C3 C4 H4 121.6
C5 C4 H4 121.6
Ir1 C4 H4 90.8
C6 C5 C4 113.9(6)
C6 C5 H5 123.1
C4 C5 H5 123.1
C5 C6 C1 115.1(6)
C5 C6 H6 122.5
C1 C6 H6 122.5
C8 C7 C11 108.3(6)
C8 C7 C12 125.9(6)
C11 C7 C12 125.2(6)
C8 C7 Ir1 73.6(3)
C11 C7 Ir1 70.2(3)
C12 C7 Ir1 128.5(4)
C7 C8 C9 108.6(6)
C7 C8 C13 126.4(6)
C9 C8 C13 124.9(6)
C7 C8 Ir1 69.1(3)
C9 C8 Ir1 72.2(3)
C13 C8 Ir1 127.1(4)
C10 C9 C8 107.4(5)
C10 C9 C14 125.4(6)
C8 C9 C14 126.9(6)
C10 C9 Ir1 68.2(3)
C8 C9 Ir1 71.0(3)
C14 C9 Ir1 131.3(4)
C9 C10 C11 110.0(5)
C9 C10 C15 126.3(6)
C11 C10 C15 123.6(6)
C9 C10 Ir1 74.7(4)
C11 C10 Ir1 70.9(3)
C15 C10 Ir1 123.1(4)
C10 C11 C7 105.6(5)
C10 C11 C16 128.2(7)
C7 C11 C16 126.0(6)
C10 C11 Ir1 70.7(3)
C7 C11 Ir1 70.9(3)
C16 C11 Ir1 126.5(4)
C7 C12 H12A 109.5
C7 C12 H12B 109.5
H12A C12 H12B 109.5
C7 C12 H12C 109.5
H12A C12 H12C 109.5
H12B C12 H12C 109.5
C8 C13 H13A 109.5
C8 C13 H13B 109.5
H13A C13 H13B 109.5
C8 C13 H13C 109.5
H13A C13 H13C 109.5
H13B C13 H13C 109.5
C9 C14 H14A 109.5
C9 C14 H14B 109.5
H14A C14 H14B 109.5
C9 C14 H14C 109.5
H14A C14 H14C 109.5
H14B C14 H14C 109.5
C10 C15 H15A 109.5
C10 C15 H15B 109.5
H15A C15 H15B 109.5
C10 C15 H15C 109.5
H15A C15 H15C 109.5
H15B C15 H15C 109.5
C11 C16 H16A 109.5
C11 C16 H16B 109.5
H16A C16 H16B 109.5
C11 C16 H16C 109.5
H16A C16 H16C 109.5
H16B C16 H16C 109.5
C18 C17 C22 115.8(5)
C18 C17 Ir2 69.2(3)
C22 C17 Ir2 109.5(4)
C18 C17 H17 122.1
C22 C17 H17 122.1
Ir2 C17 H17 91.2
C19 C18 C17 113.0(6)
C19 C18 Ir2 71.0(3)
C17 C18 Ir2 70.5(3)
C19 C18 H18 123.5
C17 C18 H18 123.5
Ir2 C18 H18 126.7
C18 C19 C20 112.9(5)
C18 C19 Ir2 70.5(3)
C20 C19 Ir2 70.9(3)
C18 C19 H19 123.6
C20 C19 H19 123.6
Ir2 C19 H19 126.7
C21 C20 C19 117.1(6)
C21 C20 Ir2 110.5(4)
C19 C20 Ir2 68.6(3)
C21 C20 H20 121.5
C19 C20 H20 121.5
Ir2 C20 H20 90.8
C22 C21 C20 113.7(6)
C22 C21 H21 123.2
C20 C21 H21 123.2
C21 C22 C17 115.5(6)
C21 C22 H22 122.3
C17 C22 H22 122.3
C27 C23 C24 107.8(6)
C27 C23 C28 126.1(6)
C24 C23 C28 125.7(6)
C27 C23 Ir2 70.6(3)
C24 C23 Ir2 74.2(3)
C28 C23 Ir2 126.5(4)
C25 C24 C23 108.9(6)
C25 C24 C29 125.6(6)
C23 C24 C29 125.5(6)
C25 C24 Ir2 72.7(3)
C23 C24 Ir2 68.1(3)
C29 C24 Ir2 125.6(4)
C24 C25 C26 108.8(5)
C24 C25 C30 126.2(6)
C26 C25 C30 124.7(6)
C24 C25 Ir2 71.8(3)
C26 C25 Ir2 68.3(3)
C30 C25 Ir2 130.5(4)
C25 C26 C27 107.8(5)
C25 C26 C31 127.1(6)
C27 C26 C31 125.0(6)
C25 C26 Ir2 74.6(3)
C27 C26 Ir2 70.0(3)
C31 C26 Ir2 124.2(4)
C23 C27 C26 106.6(5)
C23 C27 C32 126.6(6)
C26 C27 C32 126.7(6)
C23 C27 Ir2 71.1(3)
C26 C27 Ir2 71.2(3)
C32 C27 Ir2 126.2(4)
C23 C28 H28A 109.5
C23 C28 H28B 109.5
H28A C28 H28B 109.5
C23 C28 H28C 109.5
H28A C28 H28C 109.5
H28B C28 H28C 109.5
C24 C29 H29A 109.5
C24 C29 H29B 109.5
H29A C29 H29B 109.5
C24 C29 H29C 109.5
H29A C29 H29C 109.5
H29B C29 H29C 109.5
C25 C30 H30A 109.5
C25 C30 H30B 109.5
H30A C30 H30B 109.5
C25 C30 H30C 109.5
H30A C30 H30C 109.5
H30B C30 H30C 109.5
C26 C31 H31A 109.5
C26 C31 H31B 109.5
H31A C31 H31B 109.5
C26 C31 H31C 109.5
H31A C31 H31C 109.5
H31B C31 H31C 109.5
C27 C32 H32A 109.5
C27 C32 H32B 109.5
H32A C32 H32B 109.5
C27 C32 H32C 109.5
H32A C32 H32C 109.5
H32B C32 H32C 109.5

loop_
_geom_bond_atom_site_label_1
_geom_bond_atom_site_label_2
_geom_bond_distance
Ir1 C3 2.104(6)
Ir1 C2 2.119(6)
Ir1 C4 2.153(6)
Ir1 C1 2.154(6)
Ir1 C10 2.189(6)
Ir1 C11 2.192(6)
Ir1 C7 2.201(6)
Ir1 C8 2.259(5)
Ir1 C9 2.275(6)
Ir2 C18 2.119(6)
Ir2 C19 2.125(6)
Ir2 C17 2.137(6)
Ir2 C20 2.157(6)
Ir2 C27 2.185(6)
Ir2 C23 2.192(6)
Ir2 C26 2.202(6)
Ir2 C24 2.274(6)
Ir2 C25 2.285(5)
C1 C2 1.453(9)
C1 C6 1.484(8)
C1 H1 0.9300
C2 C3 1.416(9)
C2 H2 0.9300
C3 C4 1.449(9)
C3 H3 0.9300
C4 C5 1.485(8)
C4 H4 0.9300
C5 C6 1.311(9)
C5 H5 0.9300
C6 H6 0.9300
C7 C8 1.429(9)
C7 C11 1.464(10)
C7 C12 1.503(9)
C8 C9 1.432(9)
C8 C13 1.494(9)
C9 C10 1.423(8)
C9 C14 1.492(9)
C10 C11 1.442(9)
C10 C15 1.510(9)
C11 C16 1.485(9)
C12 H12A 0.9600
C12 H12B 0.9600
C12 H12C 0.9600
C13 H13A 0.9600
C13 H13B 0.9600
C13 H13C 0.9600
C14 H14A 0.9600
C14 H14B 0.9600
C14 H14C 0.9600
C15 H15A 0.9600
C15 H15B 0.9600
C15 H15C 0.9600
C16 H16A 0.9600
C16 H16B 0.9600
C16 H16C 0.9600
C17 C18 1.466(9)
C17 C22 1.502(8)
C17 H17 0.9300
C18 C19 1.400(9)
C18 H18 0.9300
C19 C20 1.481(9)
C19 H19 0.9300
C20 C21 1.477(9)
C20 H20 0.9300
C21 C22 1.311(9)
C21 H21 0.9300
C22 H22 0.9300
C23 C27 1.435(9)
C23 C24 1.444(8)
C23 C28 1.487(9)
C24 C25 1.391(9)
C24 C29 1.522(9)
C25 C26 1.431(9)
C25 C30 1.506(8)
C26 C27 1.458(9)
C26 C31 1.486(9)
C27 C32 1.489(8)
C28 H28A 0.9600
C28 H28B 0.9600
C28 H28C 0.9600
C29 H29A 0.9600
C29 H29B 0.9600
C29 H29C 0.9600
C30 H30A 0.9600
C30 H30B 0.9600
C30 H30C 0.9600
C31 H31A 0.9600
C31 H31B 0.9600
C31 H31C 0.9600
C32 H32A 0.9600
C32 H32B 0.9600
C32 H32C 0.9600
